data_4323748
loop_
_publ_author_name
'Vadim Yu. Kukushkin'
'Takanori Nishioka'
'David Tudela'
'Kiyoshi Isobe'
'Isamu Kinoshita'

_publ_section_title
;
 Hydrogen-Bonding Patterns in Oxime/Oximato Platinum(II) Species Providing
 the Formation of One-Dimensional Chains, Two-Dimensional Networks, and
 Cages
;
_journal_name_full 'Inorganic Chemistry'
_journal_page_first 6157
_journal_page_last 6165
_journal_paper_doi 10.1021/ic970501u
_journal_volume 36
_journal_year 1997
_chemical_formula_analytical 'C9 H20 Cl N3 O3 Pt'
_chemical_formula_moiety '[C9 H20 Cl N3 O3 Pt]2'
_chemical_formula_structural '[Pt Cl (C3 H6 N O )(C3 H7 N O )]'
_chemical_formula_sum 'C18 H40 Cl2 N6 O6 Pt2'
_chemical_formula_weight 897.64
_chemical_melting_point 437(2)
_chemical_name_common Chloro(2-propanoneoximato)bis(2-propanone_oxime)platinum(II)
_space_group_IT_number 14
_symmetry_cell_setting monoclinic
_symmetry_Int_Tables_number 14
_symmetry_space_group_name_Hall '-P 2yn'
_symmetry_space_group_name_H-M 'P 1 21/n 1'
_audit_creation_date 'Wed Sep  4 15:12:19 1996'
_audit_creation_method 'from TEXRAY.INF file'
_cell_angle_alpha 90
_cell_angle_beta 102.79(1)
_cell_angle_gamma 90
_cell_formula_units_Z 4
_cell_length_a 10.533(2)
_cell_length_b 17.075(4)
_cell_length_c 17.131(2)
_cell_measurement_reflns_used 25
_cell_measurement_temperature 296.2
_cell_measurement_theta_max 15.0
_cell_measurement_theta_min 14.8
_cell_volume 3004.6(10)
_computing_cell_refinement 'Rigaku/AFC Diffractometer Control'
_computing_data_collection 'Rigaku/AFC Diffractometer Control'
_computing_data_reduction teXsan
_computing_molecular_graphics ORTEP
_computing_publication_material teXsan
_computing_structure_refinement teXsan
_diffrn_ambient_temperature 296.2
_diffrn_measurement_device 'Rigaku AFC7S'
_diffrn_measurement_method \w-2\q
_diffrn_orient_matrix_UB_11 0.09630
_diffrn_orient_matrix_UB_12 -0.00701
_diffrn_orient_matrix_UB_13 0.01811
_diffrn_orient_matrix_UB_21 0.01076
_diffrn_orient_matrix_UB_22 0.05789
_diffrn_orient_matrix_UB_23 0.00752
_diffrn_orient_matrix_UB_31 -0.00946
_diffrn_orient_matrix_UB_32 -0.00545
_diffrn_orient_matrix_UB_33 0.05656
_diffrn_radiation_detector 'scintillation counter'
_diffrn_radiation_monochromator graphite
_diffrn_radiation_source 'Rigaku sealed tube'
_diffrn_radiation_type 'Mo K\a'
_diffrn_radiation_wavelength 0.7107
_diffrn_reflns_av_R_equivalents 4.02
_diffrn_reflns_av_sigmaI/netI 0.000
_diffrn_reflns_limit_h_max 14
_diffrn_reflns_limit_h_min 0
_diffrn_reflns_limit_k_max 24
_diffrn_reflns_limit_k_min 0
_diffrn_reflns_limit_l_max 23
_diffrn_reflns_limit_l_min -24
_diffrn_reflns_number 9457
_diffrn_reflns_reduction_process 'Lp corrections applied'
_diffrn_reflns_theta_max 0.00
_diffrn_reflns_theta_min 0.00
_diffrn_standards_decay_% -1.83
_diffrn_standards_interval_count 150
_diffrn_standards_number 3
_exptl_absorpt_coefficient_mu 9.482
_exptl_absorpt_correction_T_max 1.000
_exptl_absorpt_correction_T_min 0.549
_exptl_absorpt_correction_type '\y scans(North,Phillips & Mathews,1968)'
_exptl_crystal_colour colorless
_exptl_crystal_density_diffrn 1.984
_exptl_crystal_density_meas ?
_exptl_crystal_description prismatic
_exptl_crystal_F_000 1712.00
_exptl_crystal_size_max 0.400
_exptl_crystal_size_mid 0.200
_exptl_crystal_size_min 0.200
_refine_diff_density_max 1.10
_refine_diff_density_min -1.14
_refine_ls_extinction_method none
_refine_ls_goodness_of_fit_obs 1.092
_refine_ls_hydrogen_treatment noref
_refine_ls_matrix_type full
_refine_ls_number_constraints 0
_refine_ls_number_parameters 307
_refine_ls_number_reflns 5164
_refine_ls_number_restraints 0
_refine_ls_R_factor_obs 0.0367
_refine_ls_shift/esd_max 0.0010
_refine_ls_shift/esd_mean 0.0000
_refine_ls_structure_factor_coef F
_refine_ls_weighting_details 'w = 1/[\s^2^(Fo) + 0.00022|Fo|^2^]'
_refine_ls_weighting_scheme calc
_refine_ls_wR_factor_obs 0.0425
_reflns_number_observed 5164
_reflns_number_total 9010
_reflns_observed_criterion >3.0sigma(I)
_cod_data_source_file ic970501u_1.cif
_cod_data_source_block Pt_oxime_complex
_cod_depositor_comments
;
The following automatic conversions were performed:

'_exptl_crystal_density_meas' value 'not measured' was changed to '?'
- the value is perceived as not measured.

Automatic conversion script
Id: cif_fix_values 3008 2015-01-20 13:52:24Z robertas 

The following automatic conversions were performed:

'_refine_ls_weighting_scheme' value 'w = 1/[\s^2^(Fo) +
0.00022|Fo|^2^]' was changed to 'calc'. New tag
'_refine_ls_weighting_details' was created. The value of the new tag
was set to 'w = 1/[\s^2^(Fo) + 0.00022|Fo|^2^]'.

Automatic conversion script
Id: cif_fix_values 3143 2015-03-26 13:38:13Z robertas 
;
_cod_original_cell_volume 3004.5(9)
_cod_original_sg_symbol_H-M 'P 21/n '
_cod_original_formula_sum 'C18 H40 Cl2 N6 O6 Pt2 '
_cod_database_code 4323748

loop_
_symmetry_equiv_pos_as_xyz
'   +x,   +y,   +z'
1/2-x,1/2+y,1/2-z
'   -x,   -y,   -z'
1/2+x,1/2-y,1/2+z

loop_
_atom_site_aniso_label
_atom_site_aniso_U_11
_atom_site_aniso_U_22
_atom_site_aniso_U_33
_atom_site_aniso_U_12
_atom_site_aniso_U_13
_atom_site_aniso_U_23
Pt(1) 0.0313(2) 0.0318(2) 0.0388(2) 0.0032(1) 0.0108(1) -0.0007(1)
Pt(2) 0.0306(2) 0.0349(2) 0.0357(2) 0.0021(1) 0.0100(1) -0.0029(1)
Cl(1) 0.064(2) 0.052(1) 0.043(1) 0.006(1) 0.003(1) 0.006(1)
Cl(2) 0.065(2) 0.042(1) 0.054(1) -0.008(1) 0.005(1) 0.005(1)
O(1) 0.030(3) 0.052(4) 0.063(4) -0.002(3) 0.020(3) 0.004(3)
O(2) 0.046(4) 0.085(5) 0.046(4) 0.020(4) 0.015(3) 0.008(4)
O(3) 0.047(4) 0.051(4) 0.098(6) -0.006(3) 0.013(4) 0.005(4)
O(4) 0.036(3) 0.055(4) 0.056(4) 0.010(3) 0.023(3) 0.010(3)
O(5) 0.057(4) 0.051(4) 0.072(5) 0.001(3) 0.036(4) 0.007(4)
O(6) 0.036(4) 0.115(7) 0.056(4) 0.011(4) 0.007(3) 0.012(4)
N(1) 0.030(3) 0.042(4) 0.042(4) 0.003(3) 0.016(3) -0.002(3)
N(2) 0.035(4) 0.043(4) 0.042(4) 0.001(3) 0.005(3) 0.000(3)
N(3) 0.045(4) 0.036(4) 0.046(4) -0.005(3) 0.012(3) 0.000(3)
N(4) 0.029(3) 0.036(4) 0.044(4) -0.002(3) 0.015(3) -0.001(3)
N(5) 0.042(4) 0.040(4) 0.051(5) -0.001(3) 0.005(3) -0.007(4)
N(6) 0.041(4) 0.051(5) 0.038(4) 0.005(3) 0.008(3) -0.007(3)
C(1) 0.037(4) 0.034(5) 0.055(5) -0.003(4) 0.012(4) -0.002(4)
C(2) 0.068(7) 0.044(6) 0.080(8) -0.013(5) 0.030(6) 0.001(5)
C(3) 0.059(6) 0.049(6) 0.090(8) 0.012(5) 0.037(6) -0.007(6)
C(4) 0.064(6) 0.058(6) 0.034(5) -0.004(5) 0.018(4) -0.020(4)
C(5) 0.059(7) 0.12(1) 0.049(6) -0.017(7) 0.014(5) -0.011(7)
C(6) 0.085(8) 0.071(8) 0.047(6) 0.015(6) 0.021(5) -0.023(5)
C(7) 0.079(7) 0.040(5) 0.058(6) -0.012(5) 0.031(5) -0.002(5)
C(8) 0.11(1) 0.044(7) 0.092(9) -0.025(6) 0.020(8) -0.014(6)
C(9) 0.062(7) 0.049(6) 0.096(9) 0.013(5) 0.031(6) 0.002(6)
C(10) 0.037(4) 0.040(5) 0.043(5) -0.006(4) 0.011(4) -0.001(4)
C(11) 0.053(6) 0.075(8) 0.045(6) 0.009(5) 0.011(5) 0.009(5)
C(12) 0.054(6) 0.071(7) 0.044(5) 0.003(5) 0.018(4) -0.011(5)
C(13) 0.039(5) 0.037(5) 0.068(7) 0.008(4) -0.002(4) -0.008(5)
C(14) 0.060(7) 0.030(6) 0.15(1) -0.001(5) 0.028(8) 0.000(7)
C(15) 0.083(8) 0.068(8) 0.057(7) 0.003(6) 0.020(6) -0.024(6)
C(16) 0.056(6) 0.054(6) 0.049(6) 0.005(5) 0.007(5) -0.003(5)
C(17) 0.080(9) 0.13(1) 0.046(7) 0.017(8) 0.001(6) 0.008(7)
C(18) 0.071(7) 0.077(8) 0.054(6) 0.000(6) 0.027(5) 0.001(6)

loop_
_atom_site_label
_atom_site_fract_x
_atom_site_fract_y
_atom_site_fract_z
_atom_site_U_iso_or_equiv
_atom_site_thermal_displace_type
_atom_site_calc_flag
_atom_site_calc_attached_atom
_atom_site_occupancy
_atom_site_refinement_flags
Pt1 0.10555(3) 0.20786(2) 0.11705(2) 0.03353(8) Uani d . 1.00 .
Pt2 0.63493(3) 0.11666(2) 0.19927(2) 0.03329(8) Uani d . 1.00 .
Cl1 0.0121(3) 0.2179(1) -0.0165(1) 0.0546(7) Uani d . 1.00 .
Cl2 0.5570(2) -0.0078(1) 0.2064(1) 0.0551(7) Uani d . 1.00 .
O1 -0.1042(5) 0.1153(4) 0.1435(4) 0.047(2) Uani d . 1.00 .
O2 0.2978(6) 0.1413(4) 0.2493(4) 0.058(2) Uani d . 1.00 .
O3 0.3266(6) 0.3153(4) 0.1218(5) 0.066(2) Uani d . 1.00 .
O4 0.3855(5) 0.1720(4) 0.1238(4) 0.047(2) Uani d . 1.00 .
O5 0.7608(6) 0.2390(4) 0.1245(4) 0.056(2) Uani d . 1.00 .
O6 0.9021(6) 0.0866(5) 0.2874(4) 0.069(2) Uani d . 1.00 .
N1 0.0133(6) 0.1069(4) 0.1232(4) 0.037(2) Uani d . 1.00 .
N2 0.1902(7) 0.1923(4) 0.2340(4) 0.041(2) Uani d . 1.00 .
N3 0.1921(7) 0.3140(4) 0.1151(4) 0.042(2) Uani d . 1.00 .
N4 0.4917(6) 0.1378(4) 0.1042(4) 0.036(2) Uani d . 1.00 .
N5 0.6924(7) 0.2283(4) 0.1844(5) 0.046(2) Uani d . 1.00 .
N6 0.7775(7) 0.0980(4) 0.2985(4) 0.044(2) Uani d . 1.00 .
C1 0.0520(8) 0.0363(5) 0.1153(5) 0.042(2) Uani d . 1.00 .
C2 -0.025(1) -0.0321(6) 0.1319(7) 0.062(3) Uani d . 1.00 .
C3 0.1778(10) 0.0197(6) 0.0926(7) 0.063(3) Uani d . 1.00 .
C4 0.1546(10) 0.2166(6) 0.2975(5) 0.051(3) Uani d . 1.00 .
C5 0.222(1) 0.1898(8) 0.3795(7) 0.076(4) Uani d . 1.00 .
C6 0.042(1) 0.2684(7) 0.2886(6) 0.066(4) Uani d . 1.00 .
C7 0.142(1) 0.3826(6) 0.1156(6) 0.056(3) Uani d . 1.00 .
C8 0.220(1) 0.4558(7) 0.1270(8) 0.082(4) Uani d . 1.00 .
C9 -0.004(1) 0.3905(6) 0.1032(8) 0.067(4) Uani d . 1.00 .
C10 0.4903(8) 0.1287(5) 0.0290(5) 0.040(2) Uani d . 1.00 .
C11 0.3772(9) 0.1524(7) -0.0350(6) 0.058(3) Uani d . 1.00 .
C12 0.6051(10) 0.0934(6) 0.0052(6) 0.055(3) Uani d . 1.00 .
C13 0.6539(9) 0.2899(5) 0.2132(6) 0.050(3) Uani d . 1.00 .
C14 0.679(1) 0.3699(6) 0.1823(9) 0.080(4) Uani d . 1.00 .
C15 0.578(1) 0.2848(7) 0.2765(7) 0.069(4) Uani d . 1.00 .
C16 0.7675(10) 0.0945(6) 0.3724(6) 0.054(3) Uani d . 1.00 .
C17 0.886(1) 0.0803(9) 0.4373(7) 0.088(5) Uani d . 1.00 .
C18 0.639(1) 0.1027(7) 0.3933(6) 0.065(4) Uani d . 1.00 .
H1 -0.0342 -0.0306 0.1854 0.0703 Uiso calc . 1.00 .
H2 -0.1089 -0.0310 0.0966 0.0703 Uiso calc . 1.00 .
H3 0.0182 -0.0793 0.1229 0.0703 Uiso calc . 1.00 .
H4 0.2473 0.0420 0.1308 0.0742 Uiso calc . 1.00 .
H5 0.1762 0.0417 0.0412 0.0742 Uiso calc . 1.00 .
H6 0.1900 -0.0354 0.0903 0.0742 Uiso calc . 1.00 .
H7 0.1827 0.2142 0.4183 0.0846 Uiso calc . 1.00 .
H8 0.3114 0.2046 0.3894 0.0846 Uiso calc . 1.00 .
H9 0.2154 0.1348 0.3833 0.0846 Uiso calc . 1.00 .
H10 0.0578 0.3151 0.2629 0.0808 Uiso calc . 1.00 .
H11 -0.0327 0.2428 0.2585 0.0808 Uiso calc . 1.00 .
H12 0.0279 0.2805 0.3406 0.0808 Uiso calc . 1.00 .
H13 0.2781 0.4541 0.1781 0.0963 Uiso calc . 1.00 .
H14 0.2679 0.4592 0.0865 0.0963 Uiso calc . 1.00 .
H15 0.1634 0.4991 0.1243 0.0963 Uiso calc . 1.00 .
H16 -0.0252 0.4438 0.1045 0.0762 Uiso calc . 1.00 .
H17 -0.0312 0.3628 0.1446 0.0762 Uiso calc . 1.00 .
H18 -0.0431 0.3682 0.0529 0.0762 Uiso calc . 1.00 .
H19 0.3310 0.1211 0.2053 0.0679 Uiso calc . 1.00 .
H20 0.3527 0.2604 0.1275 0.0380 Uiso calc . 1.00 .
H21 0.3620 0.2075 -0.0312 0.0651 Uiso calc . 1.00 .
H22 0.3945 0.1414 -0.0857 0.0651 Uiso calc . 1.00 .
H23 0.3014 0.1250 -0.0290 0.0651 Uiso calc . 1.00 .
H24 0.6798 0.1243 0.0246 0.0627 Uiso calc . 1.00 .
H25 0.6185 0.0419 0.0260 0.0627 Uiso calc . 1.00 .
H26 0.5887 0.0911 -0.0520 0.0627 Uiso calc . 1.00 .
H27 0.7693 0.3780 0.1900 0.0891 Uiso calc . 1.00 .
H28 0.6378 0.3736 0.1277 0.0891 Uiso calc . 1.00 .
H29 0.6430 0.4084 0.2120 0.0891 Uiso calc . 1.00 .
H30 0.5573 0.3359 0.2914 0.0760 Uiso calc . 1.00 .
H31 0.6284 0.2585 0.3221 0.0760 Uiso calc . 1.00 .
H32 0.5001 0.2562 0.2569 0.0760 Uiso calc . 1.00 .
H33 0.9465 0.1218 0.4379 0.0971 Uiso calc . 1.00 .
H34 0.9239 0.0321 0.4296 0.0971 Uiso calc . 1.00 .
H35 0.8606 0.0800 0.4879 0.0971 Uiso calc . 1.00 .
H36 0.6513 0.0983 0.4501 0.0745 Uiso calc . 1.00 .
H37 0.6039 0.1525 0.3767 0.0745 Uiso calc . 1.00 .
H38 0.5832 0.0626 0.3683 0.0745 Uiso calc . 1.00 .
H39 0.7925 0.1943 0.1003 0.0656 Uiso calc . 1.00 .
H40 0.9174 0.0885 0.2337 0.0779 Uiso calc . 1.00 .

loop_
_atom_type_symbol
_atom_type_oxidation_number
_atom_type_number_in_cell
_atom_type_scat_dispersion_real
_atom_type_scat_dispersion_imag
_atom_type_scat_source
Pt 0 8 -1.703 8.390
;International Tables for Crystallography
(1992, Vol. C, Tables 4.2.6.8 and 6.1.1.1)
;
N 0 24 0.006 0.003
;International Tables for Crystallography
(1992, Vol. C, Tables 4.2.6.8 and 6.1.1.1)
;
O 0 24 0.011 0.006
;International Tables for Crystallography
(1992, Vol. C, Tables 4.2.6.8 and 6.1.1.1)
;
C 0 72 0.003 0.002
;International Tables for Crystallography
(1992, Vol. C, Tables 4.2.6.8 and 6.1.1.1)
;
H 0 160 0.000 0.000
;International Tables for Crystallography
(1992, Vol. C, Table 6.1.1.2)
;
Cl 0 8 0.148 0.159
;International Tables for Crystallography
(1992, Vol. C, Tables 4.2.6.8 and 6.1.1.1)
;

loop_
_geom_angle_atom_site_label_1
_geom_angle_atom_site_label_2
_geom_angle_atom_site_label_3
_geom_angle
_geom_angle_site_symmetry_1
_geom_angle_site_symmetry_2
_geom_angle_site_symmetry_3
_geom_angle_publ_flag
Cl(1) Pt(1) N(1) 90.6(2) 1_555 1_555 1_555 yes
Cl(1) Pt(1) N(2) 176.6(2) 1_555 1_555 1_555 yes
Cl(1) Pt(1) N(3) 90.7(2) 1_555 1_555 1_555 yes
N(1) Pt(1) N(2) 87.0(3) 1_555 1_555 1_555 yes
N(1) Pt(1) N(3) 176.3(3) 1_555 1_555 1_555 yes
N(2) Pt(1) N(3) 91.8(3) 1_555 1_555 1_555 yes
Cl(2) Pt(2) N(4) 89.8(2) 1_555 1_555 1_555 yes
Cl(2) Pt(2) N(5) 175.2(2) 1_555 1_555 1_555 yes
Cl(2) Pt(2) N(6) 91.0(2) 1_555 1_555 1_555 yes
N(4) Pt(2) N(5) 85.4(3) 1_555 1_555 1_555 yes
N(4) Pt(2) N(6) 177.8(3) 1_555 1_555 1_555 yes
N(5) Pt(2) N(6) 93.8(3) 1_555 1_555 1_555 yes
N(2) O(2) H(19) 119.5(6) 1_555 1_555 1_555 no
N(3) O(3) H(20) 104.6(6) 1_555 1_555 1_555 no
N(4) O(4) H(20) 128.9(5) 1_555 1_555 1_555 no
N(5) O(5) H(39) 119.9(7) 1_555 1_555 1_555 no
N(6) O(6) H(40) 119.3(6) 1_555 1_555 1_555 no
Pt(1) N(1) O(1) 113.7(5) 1_555 1_555 1_555 yes
Pt(1) N(1) C(1) 129.3(6) 1_555 1_555 1_555 yes
O(1) N(1) C(1) 116.8(7) 1_555 1_555 1_555 yes
Pt(1) N(2) O(2) 115.3(5) 1_555 1_555 1_555 yes
Pt(1) N(2) C(4) 130.1(7) 1_555 1_555 1_555 yes
O(2) N(2) C(4) 114.3(7) 1_555 1_555 1_555 yes
Pt(1) N(3) O(3) 117.6(5) 1_555 1_555 1_555 yes
Pt(1) N(3) C(7) 128.7(7) 1_555 1_555 1_555 yes
O(3) N(3) C(7) 113.4(8) 1_555 1_555 1_555 yes
Pt(2) N(4) O(4) 112.9(5) 1_555 1_555 1_555 yes
Pt(2) N(4) C(10) 129.1(6) 1_555 1_555 1_555 yes
O(4) N(4) C(10) 117.7(7) 1_555 1_555 1_555 yes
Pt(2) N(5) O(5) 115.7(5) 1_555 1_555 1_555 yes
Pt(2) N(5) C(13) 126.8(7) 1_555 1_555 1_555 yes
O(5) N(5) C(13) 116.2(8) 1_555 1_555 1_555 yes
Pt(2) N(6) O(6) 117.2(5) 1_555 1_555 1_555 yes
Pt(2) N(6) C(16) 128.4(7) 1_555 1_555 1_555 yes
O(6) N(6) C(16) 114.4(7) 1_555 1_555 1_555 yes
N(1) C(1) C(2) 121.0(8) 1_555 1_555 1_555 yes
N(1) C(1) C(3) 121.7(8) 1_555 1_555 1_555 yes
C(2) C(1) C(3) 117.2(8) 1_555 1_555 1_555 yes
C(1) C(2) H(1) 110.0(9) 1_555 1_555 1_555 no
C(1) C(2) H(2) 109.3(9) 1_555 1_555 1_555 no
C(1) C(2) H(3) 109.3(9) 1_555 1_555 1_555 no
H(1) C(2) H(2) 109(1) 1_555 1_555 1_555 no
H(1) C(2) H(3) 109(1) 1_555 1_555 1_555 no
H(2) C(2) H(3) 108(1) 1_555 1_555 1_555 no
C(1) C(3) H(4) 109.8(9) 1_555 1_555 1_555 no
C(1) C(3) H(5) 109.3(9) 1_555 1_555 1_555 no
C(1) C(3) H(6) 109.5(9) 1_555 1_555 1_555 no
H(4) C(3) H(5) 109(1) 1_555 1_555 1_555 no
H(4) C(3) H(6) 109(1) 1_555 1_555 1_555 no
H(5) C(3) H(6) 109(1) 1_555 1_555 1_555 no
N(2) C(4) C(5) 121.6(9) 1_555 1_555 1_555 yes
N(2) C(4) C(6) 119.0(9) 1_555 1_555 1_555 yes
C(5) C(4) C(6) 119.3(9) 1_555 1_555 1_555 yes
C(4) C(5) H(7) 109(1) 1_555 1_555 1_555 no
C(4) C(5) H(8) 109(1) 1_555 1_555 1_555 no
C(4) C(5) H(9) 109.9(10) 1_555 1_555 1_555 no
H(7) C(5) H(8) 109(1) 1_555 1_555 1_555 no
H(7) C(5) H(9) 109(1) 1_555 1_555 1_555 no
H(8) C(5) H(9) 109(1) 1_555 1_555 1_555 no
C(4) C(6) H(10) 109(1) 1_555 1_555 1_555 no
C(4) C(6) H(11) 109.6(10) 1_555 1_555 1_555 no
C(4) C(6) H(12) 108(1) 1_555 1_555 1_555 no
H(10) C(6) H(11) 110(1) 1_555 1_555 1_555 no
H(10) C(6) H(12) 109(1) 1_555 1_555 1_555 no
H(11) C(6) H(12) 108(1) 1_555 1_555 1_555 no
N(3) C(7) C(8) 123(1) 1_555 1_555 1_555 yes
N(3) C(7) C(9) 119.2(9) 1_555 1_555 1_555 yes
C(8) C(7) C(9) 117.3(10) 1_555 1_555 1_555 yes
C(7) C(8) H(13) 108(1) 1_555 1_555 1_555 no
C(7) C(8) H(14) 109(1) 1_555 1_555 1_555 no
C(7) C(8) H(15) 109(1) 1_555 1_555 1_555 no
H(13) C(8) H(14) 109(1) 1_555 1_555 1_555 no
H(13) C(8) H(15) 109(1) 1_555 1_555 1_555 no
H(14) C(8) H(15) 110(1) 1_555 1_555 1_555 no
C(7) C(9) H(16) 108.8(10) 1_555 1_555 1_555 no
C(7) C(9) H(17) 108(1) 1_555 1_555 1_555 no
C(7) C(9) H(18) 108.3(9) 1_555 1_555 1_555 no
H(16) C(9) H(17) 110(1) 1_555 1_555 1_555 no
H(16) C(9) H(18) 110(1) 1_555 1_555 1_555 no
H(17) C(9) H(18) 109(1) 1_555 1_555 1_555 no
N(4) C(10) C(11) 122.2(8) 1_555 1_555 1_555 yes
N(4) C(10) C(12) 119.4(8) 1_555 1_555 1_555 yes
C(11) C(10) C(12) 118.4(8) 1_555 1_555 1_555 yes
C(10) C(11) H(21) 109.5(9) 1_555 1_555 1_555 no
C(10) C(11) H(22) 109.8(9) 1_555 1_555 1_555 no
C(10) C(11) H(23) 110.0(9) 1_555 1_555 1_555 no
H(21) C(11) H(22) 109(1) 1_555 1_555 1_555 no
H(21) C(11) H(23) 108.6(10) 1_555 1_555 1_555 no
H(22) C(11) H(23) 109(1) 1_555 1_555 1_555 no
C(10) C(12) H(24) 109.9(9) 1_555 1_555 1_555 no
C(10) C(12) H(25) 109.5(9) 1_555 1_555 1_555 no
C(10) C(12) H(26) 109.0(9) 1_555 1_555 1_555 no
H(24) C(12) H(25) 110(1) 1_555 1_555 1_555 no
H(24) C(12) H(26) 109.4(10) 1_555 1_555 1_555 no
H(25) C(12) H(26) 109.0(10) 1_555 1_555 1_555 no
N(5) C(13) C(14) 121(1) 1_555 1_555 1_555 yes
N(5) C(13) C(15) 120.5(9) 1_555 1_555 1_555 yes
C(14) C(13) C(15) 118.3(9) 1_555 1_555 1_555 yes
C(13) C(14) H(27) 109.5(10) 1_555 1_555 1_555 no
C(13) C(14) H(28) 109.4(10) 1_555 1_555 1_555 no
C(13) C(14) H(29) 108(1) 1_555 1_555 1_555 no
H(27) C(14) H(28) 111(1) 1_555 1_555 1_555 no
H(27) C(14) H(29) 109(1) 1_555 1_555 1_555 no
H(28) C(14) H(29) 109(1) 1_555 1_555 1_555 no
C(13) C(15) H(30) 109(1) 1_555 1_555 1_555 no
C(13) C(15) H(31) 109(1) 1_555 1_555 1_555 no
C(13) C(15) H(32) 109.5(9) 1_555 1_555 1_555 no
H(30) C(15) H(31) 109(1) 1_555 1_555 1_555 no
H(30) C(15) H(32) 109(1) 1_555 1_555 1_555 no
H(31) C(15) H(32) 109(1) 1_555 1_555 1_555 no
N(6) C(16) C(17) 119.8(10) 1_555 1_555 1_555 yes
N(6) C(16) C(18) 120.5(9) 1_555 1_555 1_555 yes
C(17) C(16) C(18) 119.7(10) 1_555 1_555 1_555 yes
C(16) C(17) H(33) 109(1) 1_555 1_555 1_555 no
C(16) C(17) H(34) 110(1) 1_555 1_555 1_555 no
C(16) C(17) H(35) 108(1) 1_555 1_555 1_555 no
H(33) C(17) H(34) 110(1) 1_555 1_555 1_555 no
H(33) C(17) H(35) 108(1) 1_555 1_555 1_555 no
H(34) C(17) H(35) 109(1) 1_555 1_555 1_555 no
C(16) C(18) H(36) 108(1) 1_555 1_555 1_555 no
C(16) C(18) H(37) 109.2(10) 1_555 1_555 1_555 no
C(16) C(18) H(38) 109.4(10) 1_555 1_555 1_555 no
H(36) C(18) H(37) 109(1) 1_555 1_555 1_555 no
H(36) C(18) H(38) 109(1) 1_555 1_555 1_555 no
H(37) C(18) H(38) 110(1) 1_555 1_555 1_555 no

loop_
_geom_bond_atom_site_label_1
_geom_bond_atom_site_label_2
_geom_bond_distance
_geom_bond_site_symmetry_1
_geom_bond_site_symmetry_2
_geom_bond_publ_flag
Pt(1) Cl(1) 2.288(2) 1_555 1_555 yes
Pt(1) N(1) 1.993(7) 1_555 1_555 yes
Pt(1) N(2) 2.022(7) 1_555 1_555 yes
Pt(1) N(3) 2.032(7) 1_555 1_555 yes
Pt(2) Cl(2) 2.291(2) 1_555 1_555 yes
Pt(2) N(4) 1.992(7) 1_555 1_555 yes
Pt(2) N(5) 2.033(8) 1_555 1_555 yes
Pt(2) N(6) 2.029(7) 1_555 1_555 yes
O(1) N(1) 1.365(8) 1_555 1_555 yes
O(2) N(2) 1.406(9) 1_555 1_555 yes
O(2) H(19) 0.964 1_555 1_555 no
O(3) N(3) 1.396(9) 1_555 1_555 yes
O(3) H(20) 0.975 1_555 1_555 no
O(4) N(4) 1.368(8) 1_555 1_555 yes
O(4) H(20) 1.553 1_555 1_555 no
O(5) N(5) 1.391(10) 1_555 1_555 yes
O(5) H(39) 0.963 1_555 1_555 no
O(6) N(6) 1.380(9) 1_555 1_555 yes
O(6) H(40) 0.969 1_555 1_555 no
N(1) C(1) 1.29(1) 1_555 1_555 yes
N(2) C(4) 1.30(1) 1_555 1_555 yes
N(3) C(7) 1.29(1) 1_555 1_555 yes
N(4) C(10) 1.29(1) 1_555 1_555 yes
N(5) C(13) 1.27(1) 1_555 1_555 yes
N(6) C(16) 1.30(1) 1_555 1_555 yes
C(1) C(2) 1.49(1) 1_555 1_555 yes
C(1) C(3) 1.49(1) 1_555 1_555 yes
C(2) H(1) 0.944 1_555 1_555 no
C(2) H(2) 0.952 1_555 1_555 no
C(2) H(3) 0.955 1_555 1_555 no
C(3) H(4) 0.947 1_555 1_555 no
C(3) H(5) 0.953 1_555 1_555 no
C(3) H(6) 0.951 1_555 1_555 no
C(4) C(5) 1.50(1) 1_555 1_555 yes
C(4) C(6) 1.46(1) 1_555 1_555 yes
C(5) H(7) 0.953 1_555 1_555 no
C(5) H(8) 0.952 1_555 1_555 no
C(5) H(9) 0.945 1_555 1_555 no
C(6) H(10) 0.942 1_555 1_555 no
C(6) H(11) 0.949 1_555 1_555 no
C(6) H(12) 0.959 1_555 1_555 no
C(7) C(8) 1.48(1) 1_555 1_555 yes
C(7) C(9) 1.51(1) 1_555 1_555 yes
C(8) H(13) 0.954 1_555 1_555 no
C(8) H(14) 0.948 1_555 1_555 no
C(8) H(15) 0.942 1_555 1_555 no
C(9) H(16) 0.938 1_555 1_555 no
C(9) H(17) 0.947 1_555 1_555 no
C(9) H(18) 0.948 1_555 1_555 no
C(10) C(11) 1.49(1) 1_555 1_555 yes
C(10) C(12) 1.49(1) 1_555 1_555 yes
C(11) H(21) 0.960 1_555 1_555 no
C(11) H(22) 0.945 1_555 1_555 no
C(11) H(23) 0.950 1_555 1_555 no
C(12) H(24) 0.945 1_555 1_555 no
C(12) H(25) 0.949 1_555 1_555 no
C(12) H(26) 0.957 1_555 1_555 no
C(13) C(14) 1.51(1) 1_555 1_555 yes
C(13) C(15) 1.49(1) 1_555 1_555 yes
C(14) H(27) 0.941 1_555 1_555 no
C(14) H(28) 0.941 1_555 1_555 no
C(14) H(29) 0.960 1_555 1_555 no
C(15) H(30) 0.948 1_555 1_555 no
C(15) H(31) 0.954 1_555 1_555 no
C(15) H(32) 0.948 1_555 1_555 no
C(16) C(17) 1.50(1) 1_555 1_555 yes
C(16) C(18) 1.48(1) 1_555 1_555 yes
C(17) H(33) 0.948 1_555 1_555 no
C(17) H(34) 0.934 1_555 1_555 no
C(17) H(35) 0.965 1_555 1_555 no
C(18) H(36) 0.956 1_555 1_555 no
C(18) H(37) 0.944 1_555 1_555 no
C(18) H(38) 0.941 1_555 1_555 no

loop_
_geom_contact_atom_site_label_1
_geom_contact_atom_site_label_2
_geom_contact_distance
_geom_contact_site_symmetry_1
_geom_contact_site_symmetry_2
_geom_contact_publ_flag
Pt(2) O(1) 3.103(5) 1_555 1_655 ?
Cl(1) C(5) 3.55(1) 1_555 4_454 ?
O(1) O(5) 2.527(9) 1_555 1_455 ?
O(1) N(5) 3.077(10) 1_555 1_455 ?
O(1) N(6) 3.186(9) 1_555 1_455 ?
O(1) C(12) 3.45(1) 1_555 1_455 ?
O(5) N(1) 3.492(9) 1_555 1_655 ?
O(6) N(1) 3.296(10) 1_555 1_655 ?
O(6) C(6) 3.44(1) 1_555 1_655 ?
O(6) C(4) 3.44(1) 1_555 1_655 ?
O(6) C(2) 3.56(1) 1_555 1_655 ?
C(2) C(15) 3.60(1) 1_555 2_545 ?
